data_4326378
loop_
_publ_author_name
'Jinfeng Zhang'
'Ai Liu'
'XiaoBo Pan'
'Lihui Yao'
'Lei Wang'
'Jianguo Fang'
'Jincai Wu'

_publ_section_title
;
 Multimetallic Synergic Sedation of a Labile Sodium Atrane: Synthesis and
 Characterization of a Tetranuclear Sodium Atrane Cation Complex
;
_journal_name_full 'Inorganic Chemistry'
_journal_page_first 9564
_journal_page_last 9570
_journal_paper_doi 10.1021/ic2013123
_journal_volume 50
_journal_year 2011
_chemical_formula_sum 'C60 H89 Al N Na O6'
_chemical_formula_weight 970.29
_chemical_name_systematic
; 
 ? 
;
_space_group_IT_number 14
_symmetry_cell_setting monoclinic
_symmetry_space_group_name_Hall '-P 2yn'
_symmetry_space_group_name_H-M 'P 1 21/n 1'
_atom_sites_solution_hydrogens geom
_atom_sites_solution_primary direct
_atom_sites_solution_secondary difmap
_audit_creation_method SHELXL-97
_cell_angle_alpha 90.00
_cell_angle_beta 102.29(3)
_cell_angle_gamma 90.00
_cell_formula_units_Z 4
_cell_length_a 17.507(13)
_cell_length_b 16.057(12)
_cell_length_c 22.567(17)
_cell_measurement_reflns_used 4309
_cell_measurement_temperature 296(2)
_cell_measurement_theta_max 20.68
_cell_measurement_theta_min 2.35
_cell_volume 6198(8)
_computing_cell_refinement 'Bruker SAINT'
_computing_data_collection 'Bruker APEX2'
_computing_data_reduction 'Bruker SAINT'
_computing_molecular_graphics 'Bruker SHELXTL'
_computing_publication_material 'Bruker SHELXTL'
_computing_structure_refinement 'SHELXL-97 (Sheldrick, 1997)'
_computing_structure_solution 'SHELXS-97 (Sheldrick, 1990)'
_diffrn_ambient_temperature 296(2)
_diffrn_measured_fraction_theta_full 0.983
_diffrn_measured_fraction_theta_max 0.983
_diffrn_measurement_device_type 'Bruker APEX-II CCD'
_diffrn_measurement_method '\f and \w scans'
_diffrn_radiation_monochromator graphite
_diffrn_radiation_source 'fine-focus sealed tube'
_diffrn_radiation_type MoK\a
_diffrn_radiation_wavelength 0.71073
_diffrn_reflns_av_R_equivalents 0.0962
_diffrn_reflns_av_sigmaI/netI 0.1118
_diffrn_reflns_limit_h_max 21
_diffrn_reflns_limit_h_min -21
_diffrn_reflns_limit_k_max 16
_diffrn_reflns_limit_k_min -19
_diffrn_reflns_limit_l_max 27
_diffrn_reflns_limit_l_min -26
_diffrn_reflns_number 33953
_diffrn_reflns_theta_full 26.10
_diffrn_reflns_theta_max 26.10
_diffrn_reflns_theta_min 1.57
_diffrn_standards_number 0
_exptl_absorpt_coefficient_mu 0.084
_exptl_absorpt_correction_type none
_exptl_crystal_colour colorless
_exptl_crystal_density_diffrn 1.040
_exptl_crystal_description block
_exptl_crystal_F_000 2112
_exptl_crystal_size_max 0.29
_exptl_crystal_size_mid 0.27
_exptl_crystal_size_min 0.18
_refine_diff_density_max 0.892
_refine_diff_density_min -0.240
_refine_diff_density_rms 0.046
_refine_ls_extinction_method none
_refine_ls_goodness_of_fit_ref 0.842
_refine_ls_hydrogen_treatment mixed
_refine_ls_matrix_type full
_refine_ls_number_parameters 622
_refine_ls_number_reflns 12107
_refine_ls_number_restraints 0
_refine_ls_restrained_S_all 0.842
_refine_ls_R_factor_all 0.1819
_refine_ls_R_factor_gt 0.0700
_refine_ls_shift/su_max 0.000
_refine_ls_shift/su_mean 0.000
_refine_ls_structure_factor_coef Fsqd
_refine_ls_weighting_details 'calc w=1/[\s^2^(Fo^2^)+(0.1468P)^2^+0.0000P] where P=(Fo^2^+2Fc^2^)/3'
_refine_ls_weighting_scheme calc
_refine_ls_wR_factor_gt 0.1887
_refine_ls_wR_factor_ref 0.2570
_reflns_number_gt 4362
_reflns_number_total 12107
_reflns_threshold_expression >2sigma(I)
_cod_data_source_file ic2013123_si_001_4.cif
_cod_data_source_block 5
_cod_database_code 4326378

loop_
_symmetry_equiv_pos_as_xyz
'x, y, z'
'-x+1/2, y+1/2, -z+1/2'
'-x, -y, -z'
'x-1/2, -y-1/2, z-1/2'

loop_
_atom_site_label
_atom_site_type_symbol
_atom_site_fract_x
_atom_site_fract_y
_atom_site_fract_z
_atom_site_U_iso_or_equiv
_atom_site_adp_type
_atom_site_occupancy
_atom_site_symmetry_multiplicity
_atom_site_calc_flag
_atom_site_refinement_flags
Al1 Al 0.39402(6) 0.92972(7) 0.16835(4) 0.0585(3) Uani 1 1 d .
Na1 Na 0.23846(9) 0.83798(11) 0.16342(7) 0.0891(5) Uani 1 1 d .
N1 N 0.44300(14) 0.96088(17) 0.09254(11) 0.0502(7) Uani 1 1 d .
O6 O 0.34146(14) 0.89894(16) 0.22638(10) 0.0695(7) Uani 1 1 d .
C30 C 0.52240(18) 0.9237(2) 0.09930(15) 0.0563(9) Uani 1 1 d .
H30A H 0.5545 0.9416 0.1377 0.068 Uiso 1 1 calc R
H30B H 0.5462 0.9447 0.0672 0.068 Uiso 1 1 calc R
O1 O 0.43717(15) 0.82850(15) 0.16772(11) 0.0718(7) Uani 1 1 d .
O2 O 0.45404(15) 1.00799(16) 0.20989(10) 0.0721(7) Uani 1 1 d .
C44 C 0.31357(19) 0.9691(2) 0.01907(15) 0.0537(9) Uani 1 1 d .
C43 C 0.2867(2) 0.9942(2) -0.04012(16) 0.0617(10) Uani 1 1 d .
H43A H 0.3169 0.9840 -0.0686 0.074 Uiso 1 1 calc R
C45 C 0.39257(18) 0.9272(2) 0.03649(14) 0.0546(9) Uani 1 1 d .
H45A H 0.3847 0.8681 0.0420 0.066 Uiso 1 1 calc R
H45B H 0.4195 0.9333 0.0034 0.066 Uiso 1 1 calc R
C31 C 0.2703(2) 0.9825(2) 0.06378(16) 0.0569(9) Uani 1 1 d .
C15 C 0.4480(2) 1.0529(2) 0.08908(15) 0.0595(9) Uani 1 1 d .
H15A H 0.3973 1.0768 0.0898 0.071 Uiso 1 1 calc R
H15B H 0.4612 1.0683 0.0509 0.071 Uiso 1 1 calc R
C16 C 0.4804(2) 0.7871(2) 0.13418(16) 0.0647(10) Uani 1 1 d .
C29 C 0.52207(19) 0.8300(2) 0.09709(15) 0.0578(9) Uani 1 1 d .
C32 C 0.1992(2) 1.0273(2) 0.04843(18) 0.0691(10) Uani 1 1 d .
C38 C 0.2149(2) 1.0346(2) -0.05793(17) 0.0678(10) Uani 1 1 d .
C23 C 0.5665(2) 0.7014(3) 0.05943(19) 0.0743(11) Uani 1 1 d .
C1 C 0.5096(2) 1.0614(2) 0.19935(17) 0.0651(10) Uani 1 1 d .
C14 C 0.5081(2) 1.0889(2) 0.14038(16) 0.0597(9) Uani 1 1 d .
C28 C 0.5634(2) 0.7877(3) 0.06012(16) 0.0660(10) Uani 1 1 d .
H28A H 0.5894 0.8180 0.0354 0.079 Uiso 1 1 calc R
C13 C 0.5623(2) 1.1472(2) 0.12839(19) 0.0706(11) Uani 1 1 d .
H13A H 0.5594 1.1650 0.0887 0.085 Uiso 1 1 calc R
C17 C 0.4851(2) 0.6987(3) 0.13648(19) 0.0769(11) Uani 1 1 d .
C37 C 0.1739(2) 1.0504(3) -0.01205(19) 0.0766(11) Uani 1 1 d .
H37A H 0.1264 1.0783 -0.0228 0.092 Uiso 1 1 calc R
C33 C 0.1523(3) 1.0565(3) 0.0955(2) 0.0879(13) Uani 1 1 d .
C39 C 0.1817(3) 1.0603(3) -0.12329(19) 0.0881(13) Uani 1 1 d .
C2 C 0.5696(2) 1.0895(3) 0.24681(18) 0.0789(12) Uani 1 1 d .
C22 C 0.5275(3) 0.6607(3) 0.0987(2) 0.0863(13) Uani 1 1 d .
H22A H 0.5301 0.6029 0.0996 0.104 Uiso 1 1 calc R
C24 C 0.6102(3) 0.6551(3) 0.0161(2) 0.0959(14) Uani 1 1 d .
C8 C 0.6199(2) 1.1790(3) 0.1743(2) 0.0856(13) Uani 1 1 d .
C18 C 0.4494(3) 0.6494(3) 0.1837(2) 0.0997(15) Uani 1 1 d .
C9 C 0.6783(3) 1.2473(3) 0.1624(3) 0.1115(18) Uani 1 1 d .
C3 C 0.5795(3) 1.0540(4) 0.3113(2) 0.1079(16) Uani 1 1 d .
C46 C 0.3826(3) 0.8624(4) 0.2835(2) 0.1133(17) Uani 1 1 d .
H46A H 0.3737 0.8028 0.2816 0.136 Uiso 1 1 calc R
H46B H 0.4383 0.8714 0.2871 0.136 Uiso 1 1 calc R
C7 C 0.6221(3) 1.1477(3) 0.2318(2) 0.0950(14) Uani 1 1 d .
H7A H 0.6617 1.1669 0.2631 0.114 Uiso 1 1 calc R
C6 C 0.5072(4) 1.0694(4) 0.3370(2) 0.131(2) Uani 1 1 d .
H6A H 0.4621 1.0471 0.3098 0.197 Uiso 1 1 calc R
H6B H 0.5005 1.1282 0.3416 0.197 Uiso 1 1 calc R
H6C H 0.5134 1.0427 0.3757 0.197 Uiso 1 1 calc R
C20 C 0.4929(3) 0.6735(4) 0.2474(2) 0.1218(18) Uani 1 1 d .
H20A H 0.4713 0.6436 0.2768 0.183 Uiso 1 1 calc R
H20B H 0.4876 0.7323 0.2532 0.183 Uiso 1 1 calc R
H20C H 0.5473 0.6598 0.2523 0.183 Uiso 1 1 calc R
C10 C 0.7576(4) 1.2359(5) 0.2013(5) 0.241(5) Uani 1 1 d .
H10A H 0.7917 1.2789 0.1926 0.361 Uiso 1 1 calc R
H10B H 0.7778 1.1825 0.1931 0.361 Uiso 1 1 calc R
H10C H 0.7545 1.2388 0.2432 0.361 Uiso 1 1 calc R
C36 C 0.0775(3) 1.1052(4) 0.0676(3) 0.151(2) Uani 1 1 d .
H36A H 0.0514 1.1216 0.0990 0.226 Uiso 1 1 calc R
H36B H 0.0435 1.0704 0.0389 0.226 Uiso 1 1 calc R
H36C H 0.0911 1.1538 0.0473 0.226 Uiso 1 1 calc R
C35 C 0.1268(4) 0.9851(4) 0.1295(4) 0.186(4) Uani 1 1 d .
H35A H 0.1716 0.9527 0.1480 0.279 Uiso 1 1 calc R
H35B H 0.0909 0.9507 0.1019 0.279 Uiso 1 1 calc R
H35C H 0.1016 1.0061 0.1603 0.279 Uiso 1 1 calc R
C34 C 0.2027(4) 1.1163(5) 0.1385(3) 0.176(3) Uani 1 1 d .
H34A H 0.2507 1.0893 0.1573 0.263 Uiso 1 1 calc R
H34B H 0.1755 1.1335 0.1691 0.263 Uiso 1 1 calc R
H34C H 0.2141 1.1642 0.1163 0.263 Uiso 1 1 calc R
C21 C 0.3612(3) 0.6690(3) 0.1758(3) 0.134(2) Uani 1 1 d .
H21A H 0.3402 0.6378 0.2050 0.201 Uiso 1 1 calc R
H21B H 0.3344 0.6538 0.1356 0.201 Uiso 1 1 calc R
H21C H 0.3544 0.7274 0.1820 0.201 Uiso 1 1 calc R
C25 C 0.6756(5) 0.7041(5) 0.0025(5) 0.258(6) Uani 1 1 d .
H25A H 0.7006 0.6730 -0.0244 0.386 Uiso 1 1 calc R
H25B H 0.7127 0.7155 0.0395 0.386 Uiso 1 1 calc R
H25C H 0.6561 0.7556 -0.0165 0.386 Uiso 1 1 calc R
C27 C 0.5540(5) 0.6371(6) -0.0419(3) 0.221(4) Uani 1 1 d .
H27A H 0.5806 0.6083 -0.0689 0.331 Uiso 1 1 calc R
H27B H 0.5329 0.6884 -0.0602 0.331 Uiso 1 1 calc R
H27C H 0.5123 0.6029 -0.0340 0.331 Uiso 1 1 calc R
C11 C 0.6471(3) 1.3319(3) 0.1763(3) 0.1245(19) Uani 1 1 d .
H11A H 0.6823 1.3747 0.1690 0.187 Uiso 1 1 calc R
H11B H 0.6428 1.3336 0.2180 0.187 Uiso 1 1 calc R
H11C H 0.5965 1.3408 0.1506 0.187 Uiso 1 1 calc R
C42 C 0.2410(4) 1.0498(6) -0.1636(3) 0.210(4) Uani 1 1 d .
H42A H 0.2865 1.0829 -0.1478 0.315 Uiso 1 1 calc R
H42B H 0.2181 1.0678 -0.2041 0.315 Uiso 1 1 calc R
H42C H 0.2558 0.9923 -0.1643 0.315 Uiso 1 1 calc R
O3 O 0.29769(13) 0.95226(16) 0.12048(10) 0.0671(7) Uani 1 1 d .
O5 O 0.1516(2) 0.7980(3) 0.22154(17) 0.1219(12) Uani 1 1 d .
O4 O 0.1758(2) 0.7713(3) 0.07644(18) 0.1359(14) Uani 1 1 d .
C56 C 0.1745(4) 0.7397(6) 0.2634(4) 0.186(3) Uani 1 1 d .
H56A H 0.2302 0.7447 0.2799 0.223 Uiso 1 1 calc R
H56B H 0.1644 0.6849 0.2454 0.223 Uiso 1 1 calc R
C60 C 0.1884(7) 0.7783(6) 0.0189(4) 0.253(6) Uani 1 1 d .
H60A H 0.2394 0.7557 0.0176 0.304 Uiso 1 1 calc R
H60B H 0.1879 0.8366 0.0076 0.304 Uiso 1 1 calc R
C53 C 0.0817(5) 0.8323(6) 0.2336(5) 0.255(6) Uani 1 1 d .
H53A H 0.0868 0.8923 0.2369 0.306 Uiso 1 1 calc R
H53B H 0.0385 0.8198 0.2001 0.306 Uiso 1 1 calc R
C59 C 0.1112(5) 0.7190(6) 0.0728(4) 0.222(4) Uani 1 1 d .
H59A H 0.0712 0.7472 0.0891 0.266 Uiso 1 1 calc R
H59B H 0.1265 0.6691 0.0966 0.266 Uiso 1 1 calc R
C54 C 0.0659(5) 0.8011(7) 0.2859(5) 0.216(5) Uani 1 1 d .
H54A H 0.0183 0.7684 0.2776 0.259 Uiso 1 1 calc R
H54B H 0.0601 0.8458 0.3136 0.259 Uiso 1 1 calc R
C55 C 0.1316(6) 0.7504(7) 0.3109(4) 0.223(4) Uani 1 1 d .
H55A H 0.1147 0.6969 0.3234 0.267 Uiso 1 1 calc R
H55B H 0.1640 0.7773 0.3458 0.267 Uiso 1 1 calc R
C57 C 0.1287(7) 0.7340(10) -0.0238(5) 0.302(8) Uani 1 1 d .
H57A H 0.0986 0.7720 -0.0531 0.362 Uiso 1 1 calc R
H57B H 0.1519 0.6918 -0.0452 0.362 Uiso 1 1 calc R
C58 C 0.0813(7) 0.6973(9) 0.0121(5) 0.287(7) Uani 1 1 d .
H58A H 0.0813 0.6373 0.0076 0.345 Uiso 1 1 calc R
H58B H 0.0280 0.7171 -0.0005 0.345 Uiso 1 1 calc R
C4 C 0.5951(4) 0.9594(4) 0.3077(3) 0.148(2) Uani 1 1 d .
H4A H 0.5515 0.9334 0.2811 0.222 Uiso 1 1 calc R
H4B H 0.6019 0.9353 0.3474 0.222 Uiso 1 1 calc R
H4C H 0.6416 0.9508 0.2923 0.222 Uiso 1 1 calc R
C5 C 0.6511(4) 1.0905(5) 0.3559(3) 0.190(3) Uani 1 1 d .
H5A H 0.6444 1.1494 0.3596 0.286 Uiso 1 1 calc R
H5B H 0.6975 1.0799 0.3409 0.286 Uiso 1 1 calc R
H5C H 0.6558 1.0647 0.3949 0.286 Uiso 1 1 calc R
C12 C 0.6839(5) 1.2486(5) 0.0957(4) 0.230(5) Uani 1 1 d .
H12A H 0.7199 1.2913 0.0896 0.344 Uiso 1 1 calc R
H12B H 0.6333 1.2600 0.0708 0.344 Uiso 1 1 calc R
H12C H 0.7021 1.1955 0.0848 0.344 Uiso 1 1 calc R
C41 C 0.1534(6) 1.1496(5) -0.1266(3) 0.217(4) Uani 1 1 d .
H41A H 0.1156 1.1561 -0.1017 0.325 Uiso 1 1 calc R
H41B H 0.1297 1.1632 -0.1679 0.325 Uiso 1 1 calc R
H41C H 0.1969 1.1861 -0.1124 0.325 Uiso 1 1 calc R
C40 C 0.1124(4) 1.0064(5) -0.1491(3) 0.179(3) Uani 1 1 d .
H40A H 0.0741 1.0116 -0.1246 0.269 Uiso 1 1 calc R
H40B H 0.1288 0.9494 -0.1494 0.269 Uiso 1 1 calc R
H40C H 0.0901 1.0239 -0.1898 0.269 Uiso 1 1 calc R
C19 C 0.4568(4) 0.5546(3) 0.1747(3) 0.161(3) Uani 1 1 d .
H19A H 0.4340 0.5253 0.2037 0.241 Uiso 1 1 calc R
H19B H 0.5110 0.5399 0.1802 0.241 Uiso 1 1 calc R
H19C H 0.4300 0.5397 0.1344 0.241 Uiso 1 1 calc R
C26 C 0.6423(5) 0.5720(5) 0.0437(4) 0.210(4) Uani 1 1 d .
H26A H 0.6690 0.5441 0.0164 0.316 Uiso 1 1 calc R
H26B H 0.5999 0.5379 0.0505 0.316 Uiso 1 1 calc R
H26C H 0.6782 0.5819 0.0816 0.316 Uiso 1 1 calc R
C47 C 0.3608(3) 0.8945(4) 0.3387(2) 0.0951(15) Uani 1 1 d .
C52 C 0.3915(4) 0.8636(4) 0.3959(3) 0.132(2) Uani 1 1 d .
H52A H 0.4271 0.8198 0.4005 0.159 Uiso 1 1 calc R
C51 C 0.3698(4) 0.8971(5) 0.4463(3) 0.146(2) Uani 1 1 d .
H51A H 0.3905 0.8757 0.4847 0.175 Uiso 1 1 calc R
C48 C 0.3113(4) 0.9562(5) 0.3340(3) 0.139(2) Uani 1 1 d .
H48A H 0.2910 0.9793 0.2962 0.167 Uiso 1 1 calc R
C49 C 0.2893(4) 0.9871(5) 0.3839(3) 0.159(3) Uani 1 1 d .
H49A H 0.2516 1.0289 0.3788 0.191 Uiso 1 1 calc R
C50 C 0.3193(5) 0.9600(6) 0.4399(3) 0.148(2) Uani 1 1 d .
H50A H 0.3054 0.9844 0.4734 0.178 Uiso 1 1 calc R

loop_
_atom_site_aniso_label
_atom_site_aniso_U_11
_atom_site_aniso_U_22
_atom_site_aniso_U_33
_atom_site_aniso_U_23
_atom_site_aniso_U_13
_atom_site_aniso_U_12
Al1 0.0604(7) 0.0661(8) 0.0517(6) -0.0016(5) 0.0178(5) -0.0112(6)
Na1 0.0737(10) 0.1056(13) 0.0923(12) 0.0046(9) 0.0271(8) -0.0200(9)
N1 0.0489(16) 0.0501(18) 0.0522(16) -0.0041(13) 0.0118(13) -0.0081(14)
O6 0.0703(16) 0.0899(19) 0.0516(14) 0.0098(13) 0.0198(12) -0.0030(14)
C30 0.052(2) 0.063(3) 0.055(2) 0.0006(17) 0.0130(16) -0.0044(18)
O1 0.0954(19) 0.0612(16) 0.0659(16) 0.0042(12) 0.0330(14) -0.0054(14)
O2 0.0825(17) 0.0783(19) 0.0578(15) -0.0120(12) 0.0202(13) -0.0228(15)
C44 0.052(2) 0.055(2) 0.055(2) -0.0010(17) 0.0132(17) -0.0105(17)
C43 0.061(2) 0.066(3) 0.059(2) -0.0025(18) 0.0133(18) -0.012(2)
C45 0.055(2) 0.062(2) 0.0492(19) -0.0034(16) 0.0156(16) -0.0049(18)
C31 0.052(2) 0.060(2) 0.059(2) -0.0018(18) 0.0142(17) -0.0112(18)
C15 0.065(2) 0.058(3) 0.060(2) 0.0003(17) 0.0225(18) -0.0085(19)
C16 0.075(2) 0.058(3) 0.060(2) 0.0022(19) 0.012(2) -0.004(2)
C29 0.052(2) 0.062(2) 0.058(2) 0.0011(18) 0.0083(17) -0.0032(19)
C32 0.062(2) 0.070(3) 0.077(3) -0.002(2) 0.018(2) -0.005(2)
C38 0.060(2) 0.069(3) 0.071(3) 0.007(2) 0.005(2) -0.002(2)
C23 0.072(3) 0.068(3) 0.080(3) -0.006(2) 0.009(2) 0.006(2)
C1 0.066(2) 0.062(3) 0.070(3) -0.017(2) 0.019(2) -0.012(2)
C14 0.061(2) 0.055(2) 0.065(2) -0.0156(18) 0.0148(18) -0.0102(18)
C28 0.060(2) 0.074(3) 0.063(2) -0.002(2) 0.0110(18) 0.001(2)
C13 0.071(2) 0.063(3) 0.084(3) -0.021(2) 0.030(2) -0.020(2)
C17 0.090(3) 0.059(3) 0.082(3) 0.001(2) 0.018(2) -0.009(2)
C37 0.059(2) 0.082(3) 0.086(3) 0.007(2) 0.010(2) -0.001(2)
C33 0.075(3) 0.104(4) 0.092(3) -0.004(3) 0.034(2) 0.012(3)
C39 0.081(3) 0.102(4) 0.072(3) 0.016(2) -0.004(2) 0.004(3)
C2 0.079(3) 0.079(3) 0.074(3) -0.021(2) 0.005(2) -0.009(2)
C22 0.098(3) 0.064(3) 0.092(3) -0.004(2) 0.009(3) 0.002(3)
C24 0.103(4) 0.083(3) 0.104(4) -0.022(3) 0.027(3) 0.019(3)
C8 0.075(3) 0.075(3) 0.114(4) -0.031(3) 0.038(3) -0.022(2)
C18 0.124(4) 0.069(3) 0.113(4) 0.022(3) 0.041(3) -0.005(3)
C9 0.095(4) 0.098(4) 0.153(5) -0.056(3) 0.054(3) -0.055(3)
C3 0.115(4) 0.121(5) 0.076(3) -0.019(3) -0.007(3) -0.024(3)
C46 0.122(4) 0.125(4) 0.097(4) 0.016(3) 0.030(3) 0.018(3)
C7 0.077(3) 0.099(4) 0.107(4) -0.038(3) 0.014(3) -0.028(3)
C6 0.177(6) 0.147(5) 0.076(3) -0.015(3) 0.041(4) -0.024(4)
C20 0.153(5) 0.120(4) 0.097(4) 0.030(3) 0.036(4) 0.008(4)
C10 0.075(4) 0.160(7) 0.478(17) 0.041(8) 0.039(6) -0.046(4)
C36 0.137(5) 0.176(6) 0.153(5) 0.018(4) 0.062(4) 0.085(5)
C35 0.190(6) 0.166(6) 0.257(8) 0.082(6) 0.171(7) 0.082(5)
C34 0.152(6) 0.227(8) 0.158(6) -0.094(6) 0.057(5) -0.001(6)
C21 0.130(5) 0.108(4) 0.176(6) 0.023(4) 0.061(4) -0.032(4)
C25 0.279(10) 0.167(7) 0.417(14) -0.122(9) 0.276(11) -0.053(8)
C27 0.215(8) 0.306(11) 0.132(6) -0.109(7) 0.015(6) 0.072(8)
C11 0.146(5) 0.093(4) 0.138(4) -0.024(3) 0.037(4) -0.047(4)
C42 0.132(5) 0.405(13) 0.097(4) 0.109(6) 0.031(4) 0.085(7)
O3 0.0586(14) 0.0915(19) 0.0557(15) 0.0054(13) 0.0221(12) -0.0071(13)
O5 0.106(3) 0.142(3) 0.132(3) 0.045(3) 0.058(2) 0.005(2)
O4 0.123(3) 0.166(4) 0.124(3) -0.031(3) 0.038(2) -0.071(3)
C56 0.187(7) 0.229(9) 0.164(7) 0.087(6) 0.090(6) 0.060(6)
C60 0.352(13) 0.292(11) 0.159(7) -0.113(7) 0.153(9) -0.220(10)
C53 0.240(9) 0.249(10) 0.348(13) 0.146(10) 0.225(10) 0.123(8)
C59 0.207(8) 0.281(11) 0.185(9) -0.030(7) 0.058(7) -0.140(8)
C54 0.172(7) 0.272(11) 0.248(10) 0.089(8) 0.145(8) 0.081(8)
C55 0.228(10) 0.293(12) 0.181(8) 0.077(8) 0.120(8) 0.027(9)
C57 0.267(13) 0.48(2) 0.174(9) -0.097(11) 0.074(9) -0.187(14)
C58 0.221(10) 0.46(2) 0.158(9) -0.070(11) -0.014(8) -0.143(12)
C4 0.165(6) 0.133(6) 0.125(5) 0.028(4) -0.017(4) 0.010(5)
C5 0.192(7) 0.237(9) 0.108(5) -0.018(5) -0.046(5) -0.082(6)
C12 0.284(9) 0.241(9) 0.225(8) -0.141(7) 0.192(8) -0.200(8)
C41 0.367(12) 0.143(6) 0.111(5) 0.031(4) -0.015(6) 0.090(7)
C40 0.158(6) 0.241(9) 0.105(4) 0.008(5) -0.045(4) -0.056(6)
C19 0.232(8) 0.059(4) 0.212(7) 0.040(4) 0.096(6) 0.004(4)
C26 0.253(9) 0.193(8) 0.213(8) 0.040(6) 0.113(7) 0.132(7)
C47 0.102(4) 0.135(5) 0.057(3) -0.007(3) 0.037(3) -0.030(3)
C52 0.159(5) 0.159(6) 0.086(4) 0.005(4) 0.042(4) 0.025(4)
C51 0.165(6) 0.208(8) 0.065(4) 0.016(4) 0.024(4) 0.024(6)
C48 0.156(6) 0.177(7) 0.082(4) 0.022(4) 0.020(4) 0.016(5)
C49 0.176(6) 0.196(8) 0.106(5) 0.006(5) 0.030(5) 0.058(5)
C50 0.161(6) 0.218(8) 0.074(4) 0.005(4) 0.046(4) 0.032(6)

loop_
_atom_type_symbol
_atom_type_description
_atom_type_scat_dispersion_real
_atom_type_scat_dispersion_imag
_atom_type_scat_source
C C 0.0033 0.0016 'International Tables Vol C Tables 4.2.6.8 and 6.1.1.4'
H H 0.0000 0.0000 'International Tables Vol C Tables 4.2.6.8 and 6.1.1.4'
N N 0.0061 0.0033 'International Tables Vol C Tables 4.2.6.8 and 6.1.1.4'
O O 0.0106 0.0060 'International Tables Vol C Tables 4.2.6.8 and 6.1.1.4'
Na Na 0.0362 0.0249 'International Tables Vol C Tables 4.2.6.8 and 6.1.1.4'
Al Al 0.0645 0.0514 'International Tables Vol C Tables 4.2.6.8 and 6.1.1.4'

loop_
_geom_angle_atom_site_label_1
_geom_angle_atom_site_label_2
_geom_angle_atom_site_label_3
_geom_angle
O2 Al1 O1 116.32(14)
O2 Al1 O6 98.36(13)
O1 Al1 O6 92.17(12)
O2 Al1 O3 122.58(14)
O1 Al1 O3 120.66(13)
O6 Al1 O3 86.28(12)
O2 Al1 N1 87.91(12)
O1 Al1 N1 87.95(11)
O6 Al1 N1 172.92(12)
O3 Al1 N1 87.57(12)
O2 Al1 Na1 141.15(10)
O1 Al1 Na1 86.38(10)
O6 Al1 Na1 46.97(9)
O3 Al1 Na1 51.52(9)
N1 Al1 Na1 126.01(9)
O6 Na1 O4 155.16(13)
O6 Na1 O5 107.29(14)
O4 Na1 O5 95.97(16)
O6 Na1 O3 64.55(10)
O4 Na1 O3 100.31(14)
O5 Na1 O3 146.59(14)
O6 Na1 C35 101.8(2)
O4 Na1 C35 89.0(2)
O5 Na1 C35 83.89(16)
O3 Na1 C35 67.54(14)
O6 Na1 Al1 35.98(7)
O4 Na1 Al1 120.75(12)
O5 Na1 Al1 143.14(13)
O3 Na1 Al1 36.57(7)
C35 Na1 Al1 98.79(16)
C15 N1 C45 110.5(3)
C15 N1 C30 109.9(2)
C45 N1 C30 108.3(2)
C15 N1 Al1 108.35(19)
C45 N1 Al1 109.34(19)
C30 N1 Al1 110.47(19)
C46 O6 Al1 120.9(3)
C46 O6 Na1 123.9(3)
Al1 O6 Na1 97.05(12)
N1 C30 C29 113.6(3)
N1 C30 H30A 108.8
C29 C30 H30A 108.8
N1 C30 H30B 108.8
C29 C30 H30B 108.8
H30A C30 H30B 107.7
C16 O1 Al1 137.4(2)
C1 O2 Al1 136.3(2)
C43 C44 C31 121.9(3)
C43 C44 C45 119.1(3)
C31 C44 C45 119.0(3)
C44 C43 C38 121.1(3)
C44 C43 H43A 119.5
C38 C43 H43A 119.5
N1 C45 C44 113.9(3)
N1 C45 H45A 108.8
C44 C45 H45A 108.8
N1 C45 H45B 108.8
C44 C45 H45B 108.8
H45A C45 H45B 107.7
O3 C31 C44 119.2(3)
O3 C31 C32 121.9(3)
C44 C31 C32 118.9(3)
N1 C15 C14 112.4(3)
N1 C15 H15A 109.1
C14 C15 H15A 109.1
N1 C15 H15B 109.1
C14 C15 H15B 109.1
H15A C15 H15B 107.8
O1 C16 C29 121.1(3)
O1 C16 C17 120.3(3)
C29 C16 C17 118.6(4)
C28 C29 C16 121.4(4)
C28 C29 C30 120.6(3)
C16 C29 C30 118.0(3)
C37 C32 C31 117.1(3)
C37 C32 C33 119.2(4)
C31 C32 C33 123.6(4)
C43 C38 C37 116.3(3)
C43 C38 C39 122.7(4)
C37 C38 C39 121.1(4)
C22 C23 C28 115.9(4)
C22 C23 C24 123.4(4)
C28 C23 C24 120.7(4)
O2 C1 C14 119.9(3)
O2 C1 C2 121.2(4)
C14 C1 C2 118.8(4)
C13 C14 C1 121.3(3)
C13 C14 C15 120.0(3)
C1 C14 C15 118.7(3)
C29 C28 C23 121.4(4)
C29 C28 H28A 119.3
C23 C28 H28A 119.3
C14 C13 C8 121.2(4)
C14 C13 H13A 119.4
C8 C13 H13A 119.4
C22 C17 C16 116.8(4)
C22 C17 C18 122.9(4)
C16 C17 C18 120.1(4)
C32 C37 C38 124.7(4)
C32 C37 H37A 117.7
C38 C37 H37A 117.7
C34 C33 C35 110.8(6)
C34 C33 C32 108.1(4)
C35 C33 C32 112.2(4)
C34 C33 C36 105.7(5)
C35 C33 C36 106.2(4)
C32 C33 C36 113.7(4)
C41 C39 C38 111.0(4)
C41 C39 C40 107.2(5)
C38 C39 C40 109.3(4)
C41 C39 C42 109.3(6)
C38 C39 C42 112.3(4)
C40 C39 C42 107.5(5)
C7 C2 C1 116.9(4)
C7 C2 C3 122.0(4)
C1 C2 C3 121.0(4)
C23 C22 C17 125.8(4)
C23 C22 H22A 117.1
C17 C22 H22A 117.1
C27 C24 C25 108.5(7)
C27 C24 C26 107.8(6)
C25 C24 C26 108.4(6)
C27 C24 C23 109.0(4)
C25 C24 C23 112.6(4)
C26 C24 C23 110.4(4)
C7 C8 C13 116.1(4)
C7 C8 C9 121.9(4)
C13 C8 C9 122.0(5)
C20 C18 C21 110.0(5)
C20 C18 C19 109.6(5)
C21 C18 C19 107.1(5)
C20 C18 C17 108.8(4)
C21 C18 C17 110.7(4)
C19 C18 C17 110.6(4)
C10 C9 C11 108.7(5)
C10 C9 C12 109.5(6)
C11 C9 C12 106.9(5)
C10 C9 C8 112.0(5)
C11 C9 C8 108.4(4)
C12 C9 C8 111.2(4)
C6 C3 C2 111.4(5)
C6 C3 C4 110.6(5)
C2 C3 C4 107.4(4)
C6 C3 C5 108.4(5)
C2 C3 C5 112.7(5)
C4 C3 C5 106.2(5)
C47 C46 O6 116.0(5)
C47 C46 H46A 108.3
O6 C46 H46A 108.3
C47 C46 H46B 108.3
O6 C46 H46B 108.3
H46A C46 H46B 107.4
C8 C7 C2 125.5(4)
C8 C7 H7A 117.3
C2 C7 H7A 117.3
C3 C6 H6A 109.5
C3 C6 H6B 109.5
H6A C6 H6B 109.5
C3 C6 H6C 109.5
H6A C6 H6C 109.5
H6B C6 H6C 109.5
C18 C20 H20A 109.5
C18 C20 H20B 109.5
H20A C20 H20B 109.5
C18 C20 H20C 109.5
H20A C20 H20C 109.5
H20B C20 H20C 109.5
C9 C10 H10A 109.5
C9 C10 H10B 109.5
H10A C10 H10B 109.5
C9 C10 H10C 109.5
H10A C10 H10C 109.5
H10B C10 H10C 109.5
C33 C36 H36A 109.5
C33 C36 H36B 109.5
H36A C36 H36B 109.5
C33 C36 H36C 109.5
H36A C36 H36C 109.5
H36B C36 H36C 109.5
C33 C35 Na1 118.4(3)
C33 C35 H35A 109.5
Na1 C35 H35A 18.7
C33 C35 H35B 109.5
Na1 C35 H35B 90.8
H35A C35 H35B 109.5
C33 C35 H35C 109.5
Na1 C35 H35C 117.2
H35A C35 H35C 109.5
H35B C35 H35C 109.5
C33 C34 H34A 109.5
C33 C34 H34B 109.5
H34A C34 H34B 109.5
C33 C34 H34C 109.5
H34A C34 H34C 109.5
H34B C34 H34C 109.5
C18 C21 H21A 109.5
C18 C21 H21B 109.5
H21A C21 H21B 109.5
C18 C21 H21C 109.5
H21A C21 H21C 109.5
H21B C21 H21C 109.5
C24 C25 H25A 109.5
C24 C25 H25B 109.5
H25A C25 H25B 109.5
C24 C25 H25C 109.5
H25A C25 H25C 109.5
H25B C25 H25C 109.5
C24 C27 H27A 109.5
C24 C27 H27B 109.5
H27A C27 H27B 109.5
C24 C27 H27C 109.5
H27A C27 H27C 109.5
H27B C27 H27C 109.5
C9 C11 H11A 109.5
C9 C11 H11B 109.5
H11A C11 H11B 109.5
C9 C11 H11C 109.5
H11A C11 H11C 109.5
H11B C11 H11C 109.5
C39 C42 H42A 109.5
C39 C42 H42B 109.5
H42A C42 H42B 109.5
C39 C42 H42C 109.5
H42A C42 H42C 109.5
H42B C42 H42C 109.5
C31 O3 Al1 136.2(2)
C31 O3 Na1 123.7(2)
Al1 O3 Na1 91.91(12)
C56 O5 C53 106.2(5)
C56 O5 Na1 117.7(4)
C53 O5 Na1 134.6(4)
C60 O4 C59 106.6(5)
C60 O4 Na1 129.0(4)
C59 O4 Na1 124.3(5)
O5 C56 C55 108.5(7)
O5 C56 H56A 110.0
C55 C56 H56A 110.0
O5 C56 H56B 110.0
C55 C56 H56B 110.0
H56A C56 H56B 108.4
O4 C60 C57 110.6(7)
O4 C60 H60A 109.5
C57 C60 H60A 109.5
O4 C60 H60B 109.5
C57 C60 H60B 109.5
H60A C60 H60B 108.1
C54 C53 O5 111.5(7)
C54 C53 H53A 109.3
O5 C53 H53A 109.3
C54 C53 H53B 109.3
O5 C53 H53B 109.3
H53A C53 H53B 108.0
O4 C59 C58 109.6(8)
O4 C59 H59A 109.7
C58 C59 H59A 109.7
O4 C59 H59B 109.7
C58 C59 H59B 109.7
H59A C59 H59B 108.2
C53 C54 C55 104.8(6)
C53 C54 H54A 110.8
C55 C54 H54A 110.8
C53 C54 H54B 110.8
C55 C54 H54B 110.8
H54A C54 H54B 108.9
C54 C55 C56 106.2(7)
C54 C55 H55A 110.5
C56 C55 H55A 110.5
C54 C55 H55B 110.5
C56 C55 H55B 110.5
H55A C55 H55B 108.7
C58 C57 C60 104.6(9)
C58 C57 H57A 110.8
C60 C57 H57A 110.8
C58 C57 H57B 110.8
C60 C57 H57B 110.8
H57A C57 H57B 108.9
C57 C58 C59 108.4(9)
C57 C58 H58A 110.0
C59 C58 H58A 110.0
C57 C58 H58B 110.0
C59 C58 H58B 110.0
H58A C58 H58B 108.4
C3 C4 H4A 109.5
C3 C4 H4B 109.5
H4A C4 H4B 109.5
C3 C4 H4C 109.5
H4A C4 H4C 109.5
H4B C4 H4C 109.5
C3 C5 H5A 109.5
C3 C5 H5B 109.5
H5A C5 H5B 109.5
C3 C5 H5C 109.5
H5A C5 H5C 109.5
H5B C5 H5C 109.5
C9 C12 H12A 109.5
C9 C12 H12B 109.5
H12A C12 H12B 109.5
C9 C12 H12C 109.5
H12A C12 H12C 109.5
H12B C12 H12C 109.5
C39 C41 H41A 109.5
C39 C41 H41B 109.5
H41A C41 H41B 109.5
C39 C41 H41C 109.5
H41A C41 H41C 109.5
H41B C41 H41C 109.5
C39 C40 H40A 109.5
C39 C40 H40B 109.5
H40A C40 H40B 109.5
C39 C40 H40C 109.5
H40A C40 H40C 109.5
H40B C40 H40C 109.5
C18 C19 H19A 109.5
C18 C19 H19B 109.5
H19A C19 H19B 109.5
C18 C19 H19C 109.5
H19A C19 H19C 109.5
H19B C19 H19C 109.5
C24 C26 H26A 109.5
C24 C26 H26B 109.5
H26A C26 H26B 109.5
C24 C26 H26C 109.5
H26A C26 H26C 109.5
H26B C26 H26C 109.5
C48 C47 C52 117.9(5)
C48 C47 C46 119.0(6)
C52 C47 C46 123.1(6)
C47 C52 C51 120.6(6)
C47 C52 H52A 119.7
C51 C52 H52A 119.7
C50 C51 C52 119.9(6)
C50 C51 H51A 120.1
C52 C51 H51A 120.1
C47 C48 C49 120.7(6)
C47 C48 H48A 119.7
C49 C48 H48A 119.7
C50 C49 C48 122.7(7)
C50 C49 H49A 118.6
C48 C49 H49A 118.6
C51 C50 C49 118.1(6)
C51 C50 H50A 120.9
C49 C50 H50A 120.9

loop_
_geom_bond_atom_site_label_1
_geom_bond_atom_site_label_2
_geom_bond_distance
Al1 O2 1.773(3)
Al1 O1 1.794(3)
Al1 O6 1.822(3)
Al1 O3 1.835(3)
Al1 N1 2.130(3)
Al1 Na1 3.077(3)
Na1 O6 2.267(3)
Na1 O4 2.299(4)
Na1 O5 2.300(4)
Na1 O3 2.410(3)
Na1 C35 3.058(6)
N1 C15 1.484(4)
N1 C45 1.482(4)
N1 C30 1.491(4)
O6 C46 1.459(5)
C30 C29 1.505(5)
C30 H30A 0.9700
C30 H30B 0.9700
O1 C16 1.354(4)
O2 C1 1.354(4)
C44 C43 1.378(5)
C44 C31 1.401(4)
C44 C45 1.513(5)
C43 C38 1.394(5)
C43 H43A 0.9300
C45 H45A 0.9700
C45 H45B 0.9700
C31 O3 1.357(4)
C31 C32 1.415(5)
C15 C14 1.504(5)
C15 H15A 0.9700
C15 H15B 0.9700
C16 C29 1.402(5)
C16 C17 1.423(5)
C29 C28 1.392(5)
C32 C37 1.393(5)
C32 C33 1.548(5)
C38 C37 1.403(5)
C38 C39 1.522(5)
C23 C22 1.391(6)
C23 C28 1.387(5)
C23 C24 1.553(6)
C1 C14 1.397(5)
C1 C2 1.407(5)
C14 C13 1.400(5)
C28 H28A 0.9300
C13 C8 1.381(6)
C13 H13A 0.9300
C17 C22 1.386(6)
C17 C18 1.561(6)
C37 H37A 0.9300
C33 C34 1.509(7)
C33 C35 1.499(7)
C33 C36 1.539(6)
C39 C41 1.514(8)
C39 C40 1.503(7)
C39 C42 1.528(7)
C2 C7 1.401(6)
C2 C3 1.540(6)
C22 H22A 0.9300
C24 C27 1.488(8)
C24 C25 1.475(8)
C24 C26 1.529(8)
C8 C7 1.383(6)
C8 C9 1.561(6)
C18 C20 1.527(7)
C18 C21 1.548(7)
C18 C19 1.545(7)
C9 C10 1.488(9)
C9 C11 1.521(7)
C9 C12 1.530(8)
C3 C6 1.519(7)
C3 C4 1.548(8)
C3 C5 1.546(7)
C46 C47 1.472(6)
C46 H46A 0.9700
C46 H46B 0.9700
C7 H7A 0.9300
C6 H6A 0.9600
C6 H6B 0.9600
C6 H6C 0.9600
C20 H20A 0.9600
C20 H20B 0.9600
C20 H20C 0.9600
C10 H10A 0.9600
C10 H10B 0.9600
C10 H10C 0.9600
C36 H36A 0.9600
C36 H36B 0.9600
C36 H36C 0.9600
C35 H35A 0.9600
C35 H35B 0.9600
C35 H35C 0.9600
C34 H34A 0.9600
C34 H34B 0.9600
C34 H34C 0.9600
C21 H21A 0.9600
C21 H21B 0.9600
C21 H21C 0.9600
C25 H25A 0.9600
C25 H25B 0.9600
C25 H25C 0.9600
C27 H27A 0.9600
C27 H27B 0.9600
C27 H27C 0.9600
C11 H11A 0.9600
C11 H11B 0.9600
C11 H11C 0.9600
C42 H42A 0.9600
C42 H42B 0.9600
C42 H42C 0.9600
O5 C56 1.329(7)
O5 C53 1.420(7)
O4 C60 1.367(7)
O4 C59 1.398(7)
C56 C55 1.444(9)
C56 H56A 0.9700
C56 H56B 0.9700
C60 C57 1.449(10)
C60 H60A 0.9700
C60 H60B 0.9700
C53 C54 1.364(9)
C53 H53A 0.9700
C53 H53B 0.9700
C59 C58 1.400(10)
C59 H59A 0.9700
C59 H59B 0.9700
C54 C55 1.425(10)
C54 H54A 0.9700
C54 H54B 0.9700
C55 H55A 0.9700
C55 H55B 0.9700
C57 C58 1.406(12)
C57 H57A 0.9700
C57 H57B 0.9700
C58 H58A 0.9700
C58 H58B 0.9700
C4 H4A 0.9600
C4 H4B 0.9600
C4 H4C 0.9600
C5 H5A 0.9600
C5 H5B 0.9600
C5 H5C 0.9600
C12 H12A 0.9600
C12 H12B 0.9600
C12 H12C 0.9600
C41 H41A 0.9600
C41 H41B 0.9600
C41 H41C 0.9600
C40 H40A 0.9600
C40 H40B 0.9600
C40 H40C 0.9600
C19 H19A 0.9600
C19 H19B 0.9600
C19 H19C 0.9600
C26 H26A 0.9600
C26 H26B 0.9600
C26 H26C 0.9600
C47 C48 1.306(7)
C47 C52 1.379(7)
C52 C51 1.384(8)
C52 H52A 0.9300
C51 C50 1.329(8)
C51 H51A 0.9300
C48 C49 1.360(8)
C48 H48A 0.9300
C49 C50 1.333(8)
C49 H49A 0.9300
C50 H50A 0.9300

loop_
_geom_torsion_atom_site_label_1
_geom_torsion_atom_site_label_2
_geom_torsion_atom_site_label_3
_geom_torsion_atom_site_label_4
_geom_torsion
O2 Al1 Na1 O6 -32.7(2)
O1 Al1 Na1 O6 96.37(14)
O3 Al1 Na1 O6 -128.96(16)
N1 Al1 Na1 O6 -178.81(16)
O2 Al1 Na1 O4 159.4(2)
O1 Al1 Na1 O4 -71.56(17)
O6 Al1 Na1 O4 -167.9(2)
O3 Al1 Na1 O4 63.12(18)
N1 Al1 Na1 O4 13.3(2)
O2 Al1 Na1 O5 -26.2(3)
O1 Al1 Na1 O5 102.8(2)
O6 Al1 Na1 O5 6.4(2)
O3 Al1 Na1 O5 -122.5(2)
N1 Al1 Na1 O5 -172.4(2)
O2 Al1 Na1 O3 96.3(2)
O1 Al1 Na1 O3 -134.67(13)
O6 Al1 Na1 O3 128.96(16)
N1 Al1 Na1 O3 -49.85(15)
O2 Al1 Na1 C35 65.3(2)
O1 Al1 Na1 C35 -165.66(17)
O6 Al1 Na1 C35 97.98(19)
O3 Al1 Na1 C35 -30.98(18)
N1 Al1 Na1 C35 -80.83(19)
O2 Al1 N1 C15 -42.3(2)
O1 Al1 N1 C15 -158.7(2)
O6 Al1 N1 C15 110.2(10)
O3 Al1 N1 C15 80.5(2)
Na1 Al1 N1 C15 117.27(19)
O2 Al1 N1 C45 -162.7(2)
O1 Al1 N1 C45 80.8(2)
O6 Al1 N1 C45 -10.3(11)
O3 Al1 N1 C45 -40.0(2)
Na1 Al1 N1 C45 -3.2(2)
O2 Al1 N1 C30 78.2(2)
O1 Al1 N1 C30 -38.3(2)
O6 Al1 N1 C30 -129.4(10)
O3 Al1 N1 C30 -159.1(2)
Na1 Al1 N1 C30 -122.30(19)
O2 Al1 O6 C46 -63.2(3)
O1 Al1 O6 C46 53.8(3)
O3 Al1 O6 C46 174.4(3)
N1 Al1 O6 C46 144.6(10)
Na1 Al1 O6 C46 136.8(4)
O2 Al1 O6 Na1 159.99(12)
O1 Al1 O6 Na1 -83.01(13)
O3 Al1 O6 Na1 37.59(13)
N1 Al1 O6 Na1 7.8(11)
O4 Na1 O6 C46 -109.6(4)
O5 Na1 O6 C46 49.1(3)
O3 Na1 O6 C46 -165.8(3)
C35 Na1 O6 C46 136.3(3)
Al1 Na1 O6 C46 -135.0(3)
O4 Na1 O6 Al1 25.3(4)
O5 Na1 O6 Al1 -175.96(14)
O3 Na1 O6 Al1 -30.87(10)
C35 Na1 O6 Al1 -88.76(15)
C15 N1 C30 C29 -174.4(3)
C45 N1 C30 C29 -53.6(3)
Al1 N1 C30 C29 66.1(3)
O2 Al1 O1 C16 -87.9(4)
O6 Al1 O1 C16 171.6(3)
O3 Al1 O1 C16 84.7(4)
N1 Al1 O1 C16 -1.3(3)
Na1 Al1 O1 C16 125.0(3)
O1 Al1 O2 C1 83.8(4)
O6 Al1 O2 C1 -179.6(3)
O3 Al1 O2 C1 -88.7(4)
N1 Al1 O2 C1 -2.9(4)
Na1 Al1 O2 C1 -156.1(3)
C31 C44 C43 C38 0.3(5)
C45 C44 C43 C38 -178.7(3)
C15 N1 C45 C44 -51.1(3)
C30 N1 C45 C44 -171.5(3)
Al1 N1 C45 C44 68.0(3)
C43 C44 C45 N1 132.7(3)
C31 C44 C45 N1 -46.4(4)
C43 C44 C31 O3 176.3(3)
C45 C44 C31 O3 -4.6(5)
C43 C44 C31 C32 -3.8(5)
C45 C44 C31 C32 175.3(3)
C45 N1 C15 C14 -171.1(3)
C30 N1 C15 C14 -51.7(3)
Al1 N1 C15 C14 69.1(3)
Al1 O1 C16 C29 19.3(6)
Al1 O1 C16 C17 -161.4(3)
O1 C16 C29 C28 -176.6(3)
C17 C16 C29 C28 4.0(5)
O1 C16 C29 C30 4.7(5)
C17 C16 C29 C30 -174.7(3)
N1 C30 C29 C28 131.5(3)
N1 C30 C29 C16 -49.8(4)
O3 C31 C32 C37 -175.6(3)
C44 C31 C32 C37 4.4(5)
O3 C31 C32 C33 8.7(6)
C44 C31 C32 C33 -171.2(4)
C44 C43 C38 C37 2.1(5)
C44 C43 C38 C39 -177.6(3)
Al1 O2 C1 C14 28.1(5)
Al1 O2 C1 C2 -151.4(3)
O2 C1 C14 C13 176.7(3)
C2 C1 C14 C13 -3.8(5)
O2 C1 C14 C15 -4.8(5)
C2 C1 C14 C15 174.7(3)
N1 C15 C14 C13 132.1(3)
N1 C15 C14 C1 -46.4(4)
C16 C29 C28 C23 -1.4(5)
C30 C29 C28 C23 177.2(3)
C22 C23 C28 C29 -1.3(5)
C24 C23 C28 C29 177.6(3)
C1 C14 C13 C8 0.9(6)
C15 C14 C13 C8 -177.6(3)
O1 C16 C17 C22 177.0(3)
C29 C16 C17 C22 -3.6(6)
O1 C16 C17 C18 -7.9(6)
C29 C16 C17 C18 171.5(4)
C31 C32 C37 C38 -2.0(6)
C33 C32 C37 C38 173.8(4)
C43 C38 C37 C32 -1.3(6)
C39 C38 C37 C32 178.4(4)
C37 C32 C33 C34 -113.4(5)
C31 C32 C33 C34 62.2(6)
C37 C32 C33 C35 124.1(5)
C31 C32 C33 C35 -60.3(6)
C37 C32 C33 C36 3.6(6)
C31 C32 C33 C36 179.2(4)
C43 C38 C39 C41 -132.1(6)
C37 C38 C39 C41 48.2(7)
C43 C38 C39 C40 109.9(5)
C37 C38 C39 C40 -69.8(6)
C43 C38 C39 C42 -9.4(7)
C37 C38 C39 C42 170.9(5)
O2 C1 C2 C7 -177.0(4)
C14 C1 C2 C7 3.5(6)
O2 C1 C2 C3 6.3(6)
C14 C1 C2 C3 -173.2(4)
C28 C23 C22 C17 1.6(6)
C24 C23 C22 C17 -177.3(4)
C16 C17 C22 C23 0.9(6)
C18 C17 C22 C23 -174.1(4)
C22 C23 C24 C27 87.6(6)
C28 C23 C24 C27 -91.3(6)
C22 C23 C24 C25 -151.9(6)
C28 C23 C24 C25 29.2(8)
C22 C23 C24 C26 -30.6(7)
C28 C23 C24 C26 150.5(5)
C14 C13 C8 C7 2.0(6)
C14 C13 C8 C9 -176.9(4)
C22 C17 C18 C20 111.5(5)
C16 C17 C18 C20 -63.3(5)
C22 C17 C18 C21 -127.5(5)
C16 C17 C18 C21 57.7(6)
C22 C17 C18 C19 -8.9(7)
C16 C17 C18 C19 176.3(4)
C7 C8 C9 C10 36.7(7)
C13 C8 C9 C10 -144.4(6)
C7 C8 C9 C11 -83.2(6)
C13 C8 C9 C11 95.7(5)
C7 C8 C9 C12 159.6(6)
C13 C8 C9 C12 -21.5(7)
C7 C2 C3 C6 123.1(5)
C1 C2 C3 C6 -60.4(6)
C7 C2 C3 C4 -115.7(5)
C1 C2 C3 C4 60.9(6)
C7 C2 C3 C5 0.9(7)
C1 C2 C3 C5 177.4(5)
Al1 O6 C46 C47 135.6(4)
Na1 O6 C46 C47 -99.4(5)
C13 C8 C7 C2 -2.2(7)
C9 C8 C7 C2 176.7(4)
C1 C2 C7 C8 -0.5(7)
C3 C2 C7 C8 176.1(5)
C34 C33 C35 Na1 -83.5(5)
C32 C33 C35 Na1 37.5(6)
C36 C33 C35 Na1 162.2(4)
O6 Na1 C35 C33 63.0(5)
O4 Na1 C35 C33 -94.4(5)
O5 Na1 C35 C33 169.5(6)
O3 Na1 C35 C33 7.2(5)
Al1 Na1 C35 C33 26.6(6)
C44 C31 O3 Al1 29.1(5)
C32 C31 O3 Al1 -150.9(3)
C44 C31 O3 Na1 -109.9(3)
C32 C31 O3 Na1 70.2(4)
O2 Al1 O3 C31 80.8(4)
O1 Al1 O3 C31 -91.3(3)
O6 Al1 O3 C31 178.4(3)
N1 Al1 O3 C31 -5.1(3)
Na1 Al1 O3 C31 -146.9(4)
O2 Al1 O3 Na1 -132.27(12)
O1 Al1 O3 Na1 55.60(14)
O6 Al1 O3 Na1 -34.72(11)
N1 Al1 O3 Na1 141.77(11)
O6 Na1 O3 C31 -176.7(3)
O4 Na1 O3 C31 24.1(3)
O5 Na1 O3 C31 -93.8(3)
C35 Na1 O3 C31 -60.5(3)
Al1 Na1 O3 C31 152.9(3)
O6 Na1 O3 Al1 30.39(10)
O4 Na1 O3 Al1 -128.82(15)
O5 Na1 O3 Al1 113.3(2)
C35 Na1 O3 Al1 146.6(2)
O6 Na1 O5 C56 -64.9(6)
O4 Na1 O5 C56 106.3(6)
O3 Na1 O5 C56 -134.7(5)
C35 Na1 O5 C56 -165.4(6)
Al1 Na1 O5 C56 -68.9(6)
O6 Na1 O5 C53 99.0(8)
O4 Na1 O5 C53 -89.8(8)
O3 Na1 O5 C53 29.2(9)
C35 Na1 O5 C53 -1.4(8)
Al1 Na1 O5 C53 95.1(8)
O6 Na1 O4 C60 -31.6(9)
O5 Na1 O4 C60 168.8(8)
O3 Na1 O4 C60 18.1(8)
C35 Na1 O4 C60 85.1(8)
Al1 Na1 O4 C60 -14.6(8)
O6 Na1 O4 C59 153.8(6)
O5 Na1 O4 C59 -5.8(6)
O3 Na1 O4 C59 -156.5(6)
C35 Na1 O4 C59 -89.5(6)
Al1 Na1 O4 C59 170.8(6)
C53 O5 C56 C55 -14.3(10)
Na1 O5 C56 C55 153.9(6)
C59 O4 C60 C57 3.3(13)
Na1 O4 C60 C57 -172.0(8)
C56 O5 C53 C54 6.0(12)
Na1 O5 C53 C54 -159.2(7)
C60 O4 C59 C58 -3.2(12)
Na1 O4 C59 C58 172.4(8)
O5 C53 C54 C55 4.9(13)
C53 C54 C55 C56 -13.2(13)
O5 C56 C55 C54 17.6(11)
O4 C60 C57 C58 -2.2(17)
C60 C57 C58 C59 0.2(18)
O4 C59 C58 C57 1.8(16)
O6 C46 C47 C48 -4.8(8)
O6 C46 C47 C52 176.8(5)
C48 C47 C52 C51 0.4(9)
C46 C47 C52 C51 178.9(6)
C47 C52 C51 C50 -0.4(11)
C52 C47 C48 C49 -2.0(10)
C46 C47 C48 C49 179.5(6)
C47 C48 C49 C50 3.7(12)
C52 C51 C50 C49 2.0(12)
C48 C49 C50 C51 -3.7(13)
